data_1571006
loop_
_publ_author_name
'Juda, Cristin E.'
'Handford, Rex C.'
'Bartholomew, Amymarie K.'
'Powers, Tamara M.'
'Gu, Nina X.'
'Meyer, Elisabeth'
'Roth, Nikolaj'
'Chen, Yu-Sheng'
'Zheng, Shao-Liang'
'Betley, Theodore A.'

_publ_section_title
;
 Cluster dynamics of heterometallic trinuclear clusters during ligand
 substitution, redox chemistry, and group transfer processes.
;
_journal_issue 21
_journal_name_full 'Chemical science'
_journal_page_first 8242
_journal_page_last 8248
_journal_paper_doi 10.1039/d3sc03606e
_journal_volume 15
_journal_year 2024
_chemical_formula_sum 'C54 H88.5 Fe3 N7 O1.75 Si3'
_chemical_formula_weight 1115.63
_space_group_crystal_system monoclinic
_space_group_IT_number 14
_space_group_name_Hall '-P 2ybc'
_space_group_name_H-M_alt 'P 1 21/c 1'
_atom_sites_solution_hydrogens geom
_audit_creation_method SHELXL-2014/7
_audit_update_record
;
2020-03-27 deposited with the CCDC.	2024-02-05 downloaded from the CCDC.
;
_cell_angle_alpha 90
_cell_angle_beta 102.166(4)
_cell_angle_gamma 90
_cell_formula_units_Z 4
_cell_length_a 10.4451(12)
_cell_length_b 27.261(3)
_cell_length_c 21.186(3)
_cell_measurement_reflns_used 9963
_cell_measurement_temperature 100
_cell_measurement_theta_max 14.9345
_cell_measurement_theta_min 2.2145
_cell_volume 5897.1(13)
_computing_cell_refinement 'SAINT 8.35A (Bruker-AXS, 2015)'
_computing_data_collection 'APEX3 v2016.1.0 (Bruker-AXS, 2016)'
_computing_data_reduction 'SAINT 8.35A (Bruker-AXS, 2015)'
_computing_molecular_graphics 'Bruker SHELXTL (Sheldrick, 2015)'
_computing_publication_material 'Bruker SHELXTL (Sheldrick, 2015)'
_computing_structure_refinement 'SHELXL-2014/7 (Sheldrick, 2014)'
_computing_structure_solution 'SHELXT-2014 (Sheldrick, 2015)'
_diffrn_ambient_temperature 100
_diffrn_measured_fraction_theta_full 0.999
_diffrn_measured_fraction_theta_max 0.998
_diffrn_measurement_device_type
;
Bruker D8 goniometer with CCD area detector
;
_diffrn_measurement_method 'omega and phi scans'
_diffrn_radiation_type synchrotron
_diffrn_radiation_wavelength 0.41328
_diffrn_reflns_av_R_equivalents 0.1163
_diffrn_reflns_av_unetI/netI 0.0830
_diffrn_reflns_Laue_measured_fraction_full 0.999
_diffrn_reflns_Laue_measured_fraction_max 0.998
_diffrn_reflns_limit_h_max 13
_diffrn_reflns_limit_h_min -12
_diffrn_reflns_limit_k_max 33
_diffrn_reflns_limit_k_min -34
_diffrn_reflns_limit_l_max 26
_diffrn_reflns_limit_l_min -26
_diffrn_reflns_number 99679
_diffrn_reflns_point_group_measured_fraction_full 0.999
_diffrn_reflns_point_group_measured_fraction_max 0.998
_diffrn_reflns_theta_full 14.357
_diffrn_reflns_theta_max 14.997
_diffrn_reflns_theta_min 1.423
_diffrn_source synchrotron
_exptl_absorpt_coefficient_mu 0.165
_exptl_absorpt_correction_T_max 0.7439
_exptl_absorpt_correction_T_min 0.6728
_exptl_absorpt_correction_type multi-scan
_exptl_absorpt_process_details SADABS
_exptl_crystal_colour brown
_exptl_crystal_density_diffrn 1.257
_exptl_crystal_density_method 'not measured'
_exptl_crystal_description plate
_exptl_crystal_F_000 2382
_exptl_crystal_size_max 0.19
_exptl_crystal_size_mid 0.11
_exptl_crystal_size_min 0.04
_refine_diff_density_max 0.537
_refine_diff_density_min -0.344
_refine_diff_density_rms 0.070
_refine_ls_extinction_method none
_refine_ls_goodness_of_fit_ref 1.042
_refine_ls_hydrogen_treatment constr
_refine_ls_matrix_type full
_refine_ls_number_parameters 745
_refine_ls_number_reflns 12080
_refine_ls_number_restraints 264
_refine_ls_restrained_S_all 1.039
_refine_ls_R_factor_all 0.0636
_refine_ls_R_factor_gt 0.0421
_refine_ls_shift/su_max 0.002
_refine_ls_shift/su_mean 0.000
_refine_ls_structure_factor_coef Fsqd
_refine_ls_weighting_details 'w=1/[\s^2^(Fo^2^)+2.2682P] where P=(Fo^2^+2Fc^2^)/3'
_refine_ls_weighting_scheme calc
_refine_ls_wR_factor_gt 0.0978
_refine_ls_wR_factor_ref 0.1073
_reflns_Friedel_coverage 0.000
_reflns_number_gt 9217
_reflns_number_total 12080
_reflns_threshold_expression 'I > 2\s(I)'
_cod_data_source_file d3sc03606e2.cif
_cod_data_source_block zsl
_cod_depositor_comments 'Adding full bibliography for 1571003--1571015.cif.'
_cod_original_cell_volume 5897.2(12)
_cod_original_sg_symbol_H-M 'P 21/c'
_cod_original_formula_sum 'C54 H88.50 Fe3 N7 O1.75 Si3'
_cod_database_code 1571006
_shelx_shelxl_version_number 2014/7
_shelx_space_group_comment
;
The symmetry employed for this shelxl refinement is uniquely defined
by the following loop, which should always be used as a source of
symmetry information in preference to the above space-group names.
They are only intended as comments.
;

loop_
_space_group_symop_operation_xyz
'x, y, z'
'-x, y+1/2, -z+1/2'
'-x, -y, -z'
'x, -y-1/2, z-1/2'

loop_
_atom_site_label
_atom_site_type_symbol
_atom_site_fract_x
_atom_site_fract_y
_atom_site_fract_z
_atom_site_U_iso_or_equiv
_atom_site_adp_type
_atom_site_occupancy
_atom_site_site_symmetry_order
_atom_site_calc_flag
_atom_site_refinement_flags_posn
_atom_site_refinement_flags_adp
_atom_site_refinement_flags_occupancy
_atom_site_disorder_assembly
_atom_site_disorder_group
Fe1 Fe 0.60423(3) 0.41105(2) 0.69081(2) 0.01553(9) Uani 1 1 d . . . . .
Fe2 Fe 0.73610(3) 0.32889(2) 0.68373(2) 0.01494(9) Uani 1 1 d . . . . .
Fe3 Fe 0.51194(3) 0.33987(2) 0.61016(2) 0.01579(9) Uani 1 1 d . . . . .
Si1 Si 0.50173(8) 0.50812(3) 0.75279(4) 0.02470(18) Uani 1 1 d . . . . .
Si2 Si 0.59782(7) 0.34074(3) 0.81896(3) 0.01774(16) Uani 1 1 d . . . . .
Si3 Si 0.29128(7) 0.25710(3) 0.58057(3) 0.01993(16) Uani 1 1 d . . . . .
N1 N 0.5162(2) 0.41012(8) 0.59132(10) 0.0204(5) Uani 1 1 d . . . . .
N2 N 0.4723(2) 0.46134(8) 0.69663(10) 0.0202(5) Uani 1 1 d . . . . .
N3 N 0.7898(2) 0.40513(8) 0.67658(10) 0.0190(5) Uani 1 1 d . . . . .
N4 N 0.69608(19) 0.36355(7) 0.76703(9) 0.0151(4) Uani 1 1 d . . . . .
N5 N 0.6843(2) 0.31800(8) 0.58684(10) 0.0180(5) Uani 1 1 d . . . . .
N6 N 0.4573(2) 0.27195(8) 0.59924(10) 0.0172(4) Uani 1 1 d . . . . .
N7 N 0.8882(2) 0.27553(8) 0.71547(10) 0.0187(5) Uani 1 1 d . . . . .
C1 C 0.5975(3) 0.42620(10) 0.54425(13) 0.0255(6) Uani 1 1 d . . . . .
H1 H 0.5434 0.4488 0.5138 0.031 Uiso 1 1 calc R U . . .
C2 C 0.7207(3) 0.45471(10) 0.57715(14) 0.0285(6) Uani 1 1 d . . . . .
H2A H 0.6956 0.4795 0.6050 0.034 Uiso 1 1 calc R U . . .
H2B H 0.7560 0.4715 0.5442 0.034 Uiso 1 1 calc R U . . .
C3 C 0.8296(3) 0.42249(10) 0.61759(13) 0.0248(6) Uani 1 1 d . . . . .
H3 H 0.9083 0.4427 0.6306 0.030 Uiso 1 1 calc R U . . .
C4 C 0.8630(3) 0.37930(10) 0.57697(14) 0.0265(6) Uani 1 1 d . . . . .
H4A H 0.9229 0.3574 0.6049 0.032 Uiso 1 1 calc R U . . .
H4B H 0.9079 0.3920 0.5447 0.032 Uiso 1 1 calc R U . . .
C5 C 0.7429(3) 0.34952(10) 0.54258(13) 0.0233(6) Uani 1 1 d . . . . .
H5 H 0.7718 0.3278 0.5114 0.028 Uiso 1 1 calc R U . . .
C6 C 0.6377(3) 0.38424(10) 0.50417(12) 0.0267(6) Uani 1 1 d . . . . .
H6A H 0.6706 0.3982 0.4686 0.032 Uiso 1 1 calc R U . . .
H6B H 0.5604 0.3651 0.4859 0.032 Uiso 1 1 calc R U . . .
C7 C 0.3917(3) 0.43409(9) 0.58641(13) 0.0214(6) Uani 1 1 d . . . . .
C8 C 0.2936(3) 0.43234(10) 0.53048(14) 0.0278(6) Uani 1 1 d . . . . .
H8 H 0.3101 0.4171 0.4938 0.033 Uiso 1 1 calc R U . . .
C9 C 0.1705(3) 0.45327(11) 0.52890(14) 0.0305(7) Uani 1 1 d . . . . .
H9 H 0.1060 0.4523 0.4912 0.037 Uiso 1 1 calc R U . . .
C10 C 0.1459(3) 0.47531(11) 0.58347(15) 0.0314(7) Uani 1 1 d . . . . .
H10 H 0.0637 0.4887 0.5829 0.038 Uiso 1 1 calc R U . . .
C11 C 0.2430(3) 0.47780(10) 0.63965(14) 0.0255(6) Uani 1 1 d . . . . .
H11 H 0.2239 0.4926 0.6762 0.031 Uiso 1 1 calc R U . . .
C12 C 0.3694(2) 0.45855(9) 0.64261(13) 0.0197(5) Uani 1 1 d . . . . .
C13 C 0.4994(3) 0.57184(10) 0.71343(16) 0.0346(7) Uani 1 1 d . . . . .
C14 C 0.5766(4) 0.60794(12) 0.76417(19) 0.0505(10) Uani 1 1 d . . . . .
H14A H 0.5392 0.6079 0.8019 0.076 Uiso 1 1 calc R U . . .
H14B H 0.5718 0.6404 0.7462 0.076 Uiso 1 1 calc R U . . .
H14C H 0.6665 0.5978 0.7758 0.076 Uiso 1 1 calc R U . . .
C15 C 0.3604(4) 0.59281(12) 0.68961(19) 0.0517(10) Uani 1 1 d . . . . .
H15A H 0.3126 0.5723 0.6559 0.078 Uiso 1 1 calc R U . . .
H15B H 0.3662 0.6254 0.6733 0.078 Uiso 1 1 calc R U . . .
H15C H 0.3158 0.5938 0.7249 0.078 Uiso 1 1 calc R U . . .
C16 C 0.5666(4) 0.56911(12) 0.65561(17) 0.0461(9) Uani 1 1 d . . . . .
H16A H 0.6539 0.5566 0.6697 0.069 Uiso 1 1 calc R U . . .
H16B H 0.5701 0.6013 0.6377 0.069 Uiso 1 1 calc R U . . .
H16C H 0.5177 0.5477 0.6234 0.069 Uiso 1 1 calc R U . . .
C17 C 0.3889(3) 0.50799(13) 0.81150(16) 0.0422(8) Uani 1 1 d . . . . .
H17A H 0.2996 0.5084 0.7881 0.063 Uiso 1 1 calc R U . . .
H17B H 0.4056 0.5365 0.8386 0.063 Uiso 1 1 calc R U . . .
H17C H 0.4041 0.4790 0.8377 0.063 Uiso 1 1 calc R U . . .
C18 C 0.6721(3) 0.49707(10) 0.80115(14) 0.0275(6) Uani 1 1 d . . . . .
H18A H 0.6799 0.4636 0.8157 0.041 Uiso 1 1 calc R U . . .
H18B H 0.6889 0.5186 0.8378 0.041 Uiso 1 1 calc R U . . .
H18C H 0.7344 0.5033 0.7747 0.041 Uiso 1 1 calc R U . . .
C19 C 0.8810(2) 0.40314(9) 0.73593(13) 0.0191(5) Uani 1 1 d . . . . .
C20 C 1.0132(3) 0.41813(10) 0.74855(15) 0.0268(6) Uani 1 1 d . . . . .
H20 H 1.0486 0.4315 0.7156 0.032 Uiso 1 1 calc R U . . .
C21 C 1.0907(3) 0.41300(11) 0.81040(16) 0.0339(7) Uani 1 1 d . . . . .
H21 H 1.1773 0.4235 0.8187 0.041 Uiso 1 1 calc R U . . .
C22 C 1.0399(3) 0.39254(10) 0.85911(15) 0.0321(7) Uani 1 1 d . . . . .
H22 H 1.0926 0.3896 0.9002 0.038 Uiso 1 1 calc R U . . .
C23 C 0.9100(3) 0.37596(9) 0.84782(13) 0.0236(6) Uani 1 1 d . . . . .
H23 H 0.8780 0.3615 0.8811 0.028 Uiso 1 1 calc R U . . .
C24 C 0.8280(2) 0.38108(9) 0.78653(12) 0.0183(5) Uani 1 1 d . . . . .
C25 C 0.6236(2) 0.27245(9) 0.83507(12) 0.0197(5) Uani 1 1 d . . . . .
C26 C 0.5423(3) 0.25458(11) 0.88373(14) 0.0289(6) Uani 1 1 d . . . . .
H26A H 0.5742 0.2699 0.9248 0.043 Uiso 1 1 calc R U . . .
H26B H 0.5503 0.2196 0.8884 0.043 Uiso 1 1 calc R U . . .
H26C H 0.4520 0.2631 0.8682 0.043 Uiso 1 1 calc R U . . .
C27 C 0.7685(3) 0.26000(10) 0.86319(13) 0.0229(6) Uani 1 1 d . . . . .
H27A H 0.8212 0.2705 0.8337 0.034 Uiso 1 1 calc R U . . .
H27B H 0.7777 0.2252 0.8697 0.034 Uiso 1 1 calc R U . . .
H27C H 0.7967 0.2765 0.9037 0.034 Uiso 1 1 calc R U . . .
C28 C 0.5763(3) 0.24373(10) 0.77142(13) 0.0270(6) Uani 1 1 d . . . . .
H28A H 0.4823 0.2442 0.7601 0.041 Uiso 1 1 calc R U . . .
H28B H 0.6063 0.2104 0.7771 0.041 Uiso 1 1 calc R U . . .
H28C H 0.6109 0.2588 0.7376 0.041 Uiso 1 1 calc R U . . .
C29 C 0.4230(3) 0.34986(11) 0.77636(14) 0.0286(7) Uani 1 1 d . . . . .
H29A H 0.4073 0.3841 0.7673 0.043 Uiso 1 1 calc R U . . .
H29B H 0.3660 0.3385 0.8034 0.043 Uiso 1 1 calc R U . . .
H29C H 0.4062 0.3317 0.7367 0.043 Uiso 1 1 calc R U . . .
C30 C 0.6216(3) 0.37509(11) 0.89716(13) 0.0309(7) Uani 1 1 d . . . . .
H30A H 0.6987 0.3632 0.9261 0.046 Uiso 1 1 calc R U . . .
H30B H 0.5468 0.3702 0.9161 0.046 Uiso 1 1 calc R U . . .
H30C H 0.6313 0.4094 0.8893 0.046 Uiso 1 1 calc R U . . .
C31 C 0.6753(2) 0.26646(9) 0.57514(11) 0.0176(5) Uani 1 1 d . . . . .
C32 C 0.7765(3) 0.23887(10) 0.55852(12) 0.0218(6) Uani 1 1 d . . . . .
H32 H 0.8498 0.2548 0.5501 0.026 Uiso 1 1 calc R U . . .
C33 C 0.7691(3) 0.18822(11) 0.55436(13) 0.0272(6) Uani 1 1 d . . . . .
H33 H 0.8359 0.1704 0.5422 0.033 Uiso 1 1 calc R U . . .
C34 C 0.6614(3) 0.16433(10) 0.56854(14) 0.0289(7) Uani 1 1 d . . . . .
H34 H 0.6576 0.1303 0.5673 0.035 Uiso 1 1 calc R U . . .
C35 C 0.5584(3) 0.19106(10) 0.58467(13) 0.0244(6) Uani 1 1 d . . . . .
H35 H 0.4873 0.1744 0.5943 0.029 Uiso 1 1 calc R U . . .
C36 C 0.5601(2) 0.24257(9) 0.58655(11) 0.0185(5) Uani 1 1 d . . . . .
C37 C 0.2290(3) 0.24918(11) 0.48944(13) 0.0267(6) Uani 1 1 d . . . . .
C38 C 0.0771(3) 0.24772(15) 0.47315(15) 0.0460(9) Uani 1 1 d . . . . .
H38A H 0.0472 0.2214 0.4965 0.069 Uiso 1 1 calc R U . . .
H38B H 0.0467 0.2425 0.4276 0.069 Uiso 1 1 calc R U . . .
H38C H 0.0434 0.2783 0.4852 0.069 Uiso 1 1 calc R U . . .
C39 C 0.2744(3) 0.29299(11) 0.45423(13) 0.0311(7) Uani 1 1 d . . . . .
H39A H 0.2432 0.3229 0.4696 0.047 Uiso 1 1 calc R U . . .
H39B H 0.2400 0.2900 0.4087 0.047 Uiso 1 1 calc R U . . .
H39C H 0.3683 0.2935 0.4624 0.047 Uiso 1 1 calc R U . . .
C40 C 0.2792(3) 0.20147(12) 0.46451(14) 0.0363(7) Uani 1 1 d . . . . .
H40A H 0.3731 0.2022 0.4722 0.054 Uiso 1 1 calc R U . . .
H40B H 0.2440 0.1984 0.4190 0.054 Uiso 1 1 calc R U . . .
H40C H 0.2518 0.1740 0.4867 0.054 Uiso 1 1 calc R U . . .
C41 C 0.2436(3) 0.20159(11) 0.62278(14) 0.0307(7) Uani 1 1 d . . . . .
H41A H 0.2695 0.1725 0.6032 0.046 Uiso 1 1 calc R U . . .
H41B H 0.1505 0.2014 0.6192 0.046 Uiso 1 1 calc R U . . .
H41C H 0.2866 0.2025 0.6675 0.046 Uiso 1 1 calc R U . . .
C42 C 0.2039(3) 0.31069(11) 0.60766(14) 0.0283(6) Uani 1 1 d . . . . .
H42A H 0.2330 0.3150 0.6534 0.042 Uiso 1 1 calc R U . . .
H42B H 0.1113 0.3047 0.5977 0.042 Uiso 1 1 calc R U . . .
H42C H 0.2228 0.3398 0.5858 0.042 Uiso 1 1 calc R U . . .
C43 C 1.0128(3) 0.28870(10) 0.74391(12) 0.0214(6) Uani 1 1 d . . . . .
H43 H 1.0334 0.3219 0.7484 0.026 Uiso 1 1 calc R U . . .
C44 C 1.1101(3) 0.25447(10) 0.76637(13) 0.0259(6) Uani 1 1 d . . . . .
H44 H 1.1941 0.2647 0.7858 0.031 Uiso 1 1 calc R U . . .
C45 C 1.0810(3) 0.20513(11) 0.75968(14) 0.0293(7) Uani 1 1 d . . . . .
H45 H 1.1452 0.1817 0.7742 0.035 Uiso 1 1 calc R U . . .
C46 C 0.9542(3) 0.19108(10) 0.73084(13) 0.0279(6) Uani 1 1 d . . . . .
H46 H 0.9319 0.1581 0.7260 0.033 Uiso 1 1 calc R U . . .
C47 C 0.8612(3) 0.22710(9) 0.70932(12) 0.0222(6) Uani 1 1 d . . . . .
H47 H 0.7767 0.2175 0.6898 0.027 Uiso 1 1 calc R U . . .
C1S C 1.4031(16) 0.0631(8) 0.5035(11) 0.097(6) Uani 0.481(4) 1 d D U P A -2
H1SA H 1.3862 0.0886 0.4716 0.146 Uiso 0.481(4) 1 calc R U P A -2
H1SB H 1.4726 0.0426 0.4956 0.146 Uiso 0.481(4) 1 calc R U P A -2
H1SC H 1.4283 0.0775 0.5457 0.146 Uiso 0.481(4) 1 calc R U P A -2
C2S C 1.2819(13) 0.0330(4) 0.5000(9) 0.048(3) Uani 0.481(4) 1 d D U P A -2
H2SA H 1.2523 0.0201 0.4567 0.058 Uiso 0.481(4) 1 calc R U P A -2
H2SB H 1.2997 0.0057 0.5299 0.058 Uiso 0.481(4) 1 calc R U P A -2
O1S O 1.1862(6) 0.0633(2) 0.5160(3) 0.0580(17) Uani 0.481(4) 1 d D U P A -2
C3S C 1.0642(8) 0.0397(4) 0.5109(5) 0.075(3) Uani 0.481(4) 1 d D U P A -2
H3SA H 1.0723 0.0129 0.5416 0.090 Uiso 0.481(4) 1 calc R U P A -2
H3SB H 1.0353 0.0263 0.4678 0.090 Uiso 0.481(4) 1 calc R U P A -2
C4S C 0.9666(12) 0.0765(5) 0.5244(6) 0.134(6) Uani 0.481(4) 1 d D U P A -2
H4SA H 0.9547 0.1018 0.4921 0.200 Uiso 0.481(4) 1 calc R U P A -2
H4SB H 0.9982 0.0909 0.5662 0.200 Uiso 0.481(4) 1 calc R U P A -2
H4SC H 0.8844 0.0605 0.5237 0.200 Uiso 0.481(4) 1 calc R U P A -2
C5S C 0.9761(8) 0.1236(3) 0.8945(4) 0.060(2) Uani 0.495(5) 1 d D U P B -3
H5SA H 0.9628 0.1529 0.8687 0.090 Uiso 0.495(5) 1 calc R U P B -3
H5SB H 1.0287 0.1311 0.9362 0.090 Uiso 0.495(5) 1 calc R U P B -3
H5SC H 0.8929 0.1110 0.8993 0.090 Uiso 0.495(5) 1 calc R U P B -3
C6S C 1.0427(17) 0.0869(5) 0.8628(5) 0.056(4) Uani 0.495(5) 1 d D U P B -3
H6SA H 1.1354 0.0947 0.8704 0.067 Uiso 0.495(5) 1 calc R U P B -3
H6SB H 1.0337 0.0550 0.8816 0.067 Uiso 0.495(5) 1 calc R U P B -3
O2S O 0.9924(6) 0.0848(2) 0.7967(3) 0.0550(17) Uani 0.495(5) 1 d D U P B -3
C7S C 1.0351(16) 0.0499(5) 0.7623(6) 0.070(5) Uani 0.495(5) 1 d D U P B -3
H7SA H 1.0176 0.0184 0.7801 0.084 Uiso 0.495(5) 1 calc R U P B -3
H7SB H 1.1294 0.0531 0.7686 0.084 Uiso 0.495(5) 1 calc R U P B -3
C8S C 0.9810(13) 0.0486(4) 0.6928(4) 0.042(3) Uani 0.495(5) 1 d D U P B -3
H8SA H 1.0440 0.0616 0.6702 0.063 Uiso 0.495(5) 1 calc R U P B -3
H8SB H 0.9027 0.0681 0.6832 0.063 Uiso 0.495(5) 1 calc R U P B -3
H8SC H 0.9606 0.0154 0.6795 0.063 Uiso 0.495(5) 1 calc R U P B -3
C9S C 1.0300(8) 0.0815(3) 0.6138(4) 0.056(2) Uani 0.505(5) 1 d D U P B -4
H9SA H 0.9922 0.0661 0.5734 0.083 Uiso 0.505(5) 1 calc R U P B -4
H9SB H 1.1236 0.0823 0.6192 0.083 Uiso 0.505(5) 1 calc R U P B -4
H9SC H 0.9974 0.1144 0.6140 0.083 Uiso 0.505(5) 1 calc R U P B -4
C10S C 0.9938(11) 0.0530(5) 0.6680(4) 0.044(3) Uani 0.505(5) 1 d D U P B -4
H10A H 0.8993 0.0507 0.6615 0.052 Uiso 0.505(5) 1 calc R U P B -4
H10B H 1.0291 0.0200 0.6688 0.052 Uiso 0.505(5) 1 calc R U P B -4
O3S O 1.0447(5) 0.07675(17) 0.7272(3) 0.0420(14) Uani 0.505(5) 1 d D U P B -4
C11S C 1.0181(14) 0.0511(4) 0.7811(6) 0.053(4) Uani 0.505(5) 1 d D U P B -4
H11A H 1.0713 0.0217 0.7890 0.063 Uiso 0.505(5) 1 calc R U P B -4
H11B H 0.9266 0.0416 0.7731 0.063 Uiso 0.505(5) 1 calc R U P B -4
C12S C 1.0503(17) 0.0854(5) 0.8394(5) 0.065(4) Uani 0.505(5) 1 d D U P B -4
H12A H 0.9752 0.1052 0.8411 0.098 Uiso 0.505(5) 1 calc R U P B -4
H12B H 1.1225 0.1061 0.8354 0.098 Uiso 0.505(5) 1 calc R U P B -4
H12C H 1.0735 0.0663 0.8782 0.098 Uiso 0.505(5) 1 calc R U P B -4
C13S C 1.346(4) 0.0603(14) 0.5127(16) 0.085(9) Uani 0.269(4) 1 d . U P A -1
H13A H 1.2539 0.0582 0.5114 0.127 Uiso 0.269(4) 1 calc R U P A -1
H13B H 1.3904 0.0723 0.5542 0.127 Uiso 0.269(4) 1 calc R U P A -1
H13C H 1.3611 0.0824 0.4797 0.127 Uiso 0.269(4) 1 calc R U P A -1
C14S C 1.397(3) 0.0109(10) 0.5016(16) 0.054(6) Uani 0.269(4) 1 d . U P A -1
H14D H 1.3823 -0.0117 0.5346 0.064 Uiso 0.269(4) 1 calc R U P A -1
H14E H 1.3529 -0.0016 0.4599 0.064 Uiso 0.269(4) 1 calc R U P A -1
O4S O 1.5375(11) 0.0151(5) 0.5038(5) 0.060(3) Uani 0.269(4) 1 d . U P A -1
C15S C 1.596(4) -0.0313(12) 0.4932(14) 0.065(9) Uani 0.269(4) 1 d . U P A -1
H15D H 1.5640 -0.0431 0.4496 0.078 Uiso 0.269(4) 1 calc R U P A -1
H15E H 1.5801 -0.0560 0.5238 0.078 Uiso 0.269(4) 1 calc R U P A -1
C16S C 1.748(3) -0.0156(15) 0.506(2) 0.115(14) Uani 0.269(4) 1 d . U P A -1
H16D H 1.7547 0.0177 0.4922 0.172 Uiso 0.269(4) 1 calc R U P A -1
H16E H 1.7934 -0.0368 0.4818 0.172 Uiso 0.269(4) 1 calc R U P A -1
H16F H 1.7863 -0.0184 0.5510 0.172 Uiso 0.269(4) 1 calc R U P A -1

loop_
_atom_site_aniso_label
_atom_site_aniso_U_11
_atom_site_aniso_U_22
_atom_site_aniso_U_33
_atom_site_aniso_U_23
_atom_site_aniso_U_13
_atom_site_aniso_U_12
Fe1 0.01334(19) 0.01663(19) 0.01644(18) 0.00293(14) 0.00271(14) 0.00207(14)
Fe2 0.01379(19) 0.01637(19) 0.01467(18) 0.00091(14) 0.00301(14) 0.00088(14)
Fe3 0.01475(19) 0.01835(19) 0.01415(18) 0.00221(14) 0.00280(14) 0.00166(14)
Si1 0.0237(4) 0.0200(4) 0.0285(4) -0.0029(3) 0.0011(3) 0.0058(3)
Si2 0.0164(4) 0.0229(4) 0.0141(3) 0.0030(3) 0.0035(3) 0.0024(3)
Si3 0.0136(4) 0.0290(4) 0.0166(4) -0.0010(3) 0.0022(3) -0.0026(3)
N1 0.0226(12) 0.0227(12) 0.0165(11) 0.0082(9) 0.0054(9) 0.0044(9)
N2 0.0175(11) 0.0188(11) 0.0238(12) 0.0005(9) 0.0033(9) 0.0030(9)
N3 0.0166(11) 0.0192(11) 0.0226(11) 0.0029(9) 0.0072(9) -0.0005(9)
N4 0.0132(10) 0.0171(11) 0.0143(10) -0.0017(8) 0.0012(8) -0.0001(8)
N5 0.0204(11) 0.0209(11) 0.0142(10) 0.0009(8) 0.0067(9) 0.0003(9)
N6 0.0141(11) 0.0207(11) 0.0156(10) -0.0015(9) 0.0007(8) 0.0008(9)
N7 0.0179(11) 0.0212(11) 0.0174(11) -0.0004(9) 0.0044(9) 0.0023(9)
C1 0.0327(16) 0.0262(15) 0.0193(13) 0.0111(11) 0.0093(12) 0.0054(12)
C2 0.0385(17) 0.0232(15) 0.0277(15) 0.0075(12) 0.0155(13) -0.0025(13)
C3 0.0251(15) 0.0226(14) 0.0303(15) 0.0068(12) 0.0143(12) -0.0034(11)
C4 0.0249(15) 0.0304(15) 0.0291(15) 0.0058(12) 0.0168(12) -0.0002(12)
C5 0.0247(15) 0.0282(15) 0.0206(13) 0.0021(11) 0.0128(12) 0.0014(12)
C6 0.0338(16) 0.0326(16) 0.0159(13) 0.0083(11) 0.0104(12) 0.0003(13)
C7 0.0220(14) 0.0165(13) 0.0250(14) 0.0081(11) 0.0036(11) 0.0011(11)
C8 0.0329(16) 0.0214(14) 0.0247(14) 0.0065(11) -0.0036(12) -0.0034(12)
C9 0.0207(15) 0.0312(16) 0.0330(16) 0.0185(13) -0.0090(12) -0.0047(12)
C10 0.0162(14) 0.0320(16) 0.0446(18) 0.0196(14) 0.0031(13) -0.0005(12)
C11 0.0182(14) 0.0244(14) 0.0351(16) 0.0073(12) 0.0079(12) 0.0008(11)
C12 0.0170(13) 0.0148(12) 0.0262(14) 0.0066(10) 0.0021(11) -0.0001(10)
C13 0.0324(17) 0.0187(14) 0.0466(19) -0.0045(13) -0.0055(14) 0.0058(12)
C14 0.051(2) 0.0231(17) 0.067(2) -0.0063(16) -0.0102(19) 0.0043(15)
C15 0.047(2) 0.0261(17) 0.070(3) 0.0020(17) -0.0156(19) 0.0116(15)
C16 0.058(2) 0.0277(17) 0.048(2) 0.0122(15) 0.0011(18) 0.0003(16)
C17 0.0350(18) 0.052(2) 0.0395(19) -0.0151(16) 0.0076(15) 0.0075(16)
C18 0.0282(15) 0.0216(14) 0.0285(15) -0.0014(12) -0.0034(12) 0.0023(12)
C19 0.0158(13) 0.0122(12) 0.0283(14) -0.0013(10) 0.0023(11) 0.0004(10)
C20 0.0187(14) 0.0184(14) 0.0436(17) 0.0012(12) 0.0071(13) -0.0038(11)
C21 0.0130(14) 0.0282(16) 0.055(2) 0.0001(14) -0.0042(13) -0.0067(12)
C22 0.0215(15) 0.0268(15) 0.0398(17) -0.0022(13) -0.0121(13) -0.0002(12)
C23 0.0221(14) 0.0194(14) 0.0259(14) -0.0014(11) -0.0030(11) 0.0006(11)
C24 0.0158(13) 0.0117(12) 0.0260(14) -0.0014(10) 0.0013(11) 0.0009(10)
C25 0.0187(13) 0.0221(14) 0.0182(13) 0.0039(10) 0.0035(11) -0.0027(11)
C26 0.0251(15) 0.0361(17) 0.0261(15) 0.0107(13) 0.0064(12) -0.0015(13)
C27 0.0208(14) 0.0245(14) 0.0221(13) 0.0059(11) 0.0017(11) 0.0026(11)
C28 0.0273(15) 0.0261(15) 0.0262(15) 0.0017(12) 0.0024(12) -0.0069(12)
C29 0.0179(14) 0.0395(17) 0.0294(15) 0.0120(13) 0.0076(12) 0.0031(12)
C30 0.0441(19) 0.0294(16) 0.0213(14) -0.0006(12) 0.0116(13) 0.0024(14)
C31 0.0176(13) 0.0226(13) 0.0117(12) -0.0035(10) 0.0011(10) 0.0005(10)
C32 0.0176(13) 0.0287(15) 0.0190(13) -0.0044(11) 0.0041(11) 0.0005(11)
C33 0.0255(15) 0.0323(16) 0.0235(14) -0.0094(12) 0.0043(12) 0.0095(12)
C34 0.0324(17) 0.0212(14) 0.0313(16) -0.0080(12) 0.0023(13) 0.0026(12)
C35 0.0235(14) 0.0234(14) 0.0242(14) -0.0060(11) -0.0001(12) -0.0027(11)
C36 0.0179(13) 0.0232(13) 0.0127(12) -0.0031(10) -0.0006(10) 0.0016(10)
C37 0.0185(14) 0.0416(17) 0.0192(13) -0.0030(12) 0.0022(11) -0.0048(12)
C38 0.0196(16) 0.085(3) 0.0292(17) -0.0040(17) -0.0042(13) -0.0102(17)
C39 0.0309(16) 0.0411(18) 0.0203(14) -0.0015(13) 0.0030(12) 0.0021(13)
C40 0.0408(19) 0.0425(19) 0.0244(15) -0.0122(13) 0.0044(14) -0.0136(15)
C41 0.0274(16) 0.0373(17) 0.0285(16) 0.0024(13) 0.0083(13) -0.0080(13)
C42 0.0171(14) 0.0416(17) 0.0275(15) 0.0004(13) 0.0079(12) 0.0045(12)
C43 0.0183(13) 0.0246(14) 0.0214(13) 0.0004(11) 0.0042(11) 0.0032(11)
C44 0.0186(14) 0.0329(16) 0.0254(14) 0.0045(12) 0.0032(11) 0.0046(12)
C45 0.0300(16) 0.0303(16) 0.0285(15) 0.0100(12) 0.0084(13) 0.0140(13)
C46 0.0365(17) 0.0180(14) 0.0296(15) 0.0019(12) 0.0079(13) 0.0045(12)
C47 0.0268(15) 0.0216(14) 0.0179(13) -0.0015(11) 0.0039(11) 0.0020(11)
C1S 0.089(12) 0.072(10) 0.145(15) 0.043(10) 0.055(10) 0.006(9)
C2S 0.055(9) 0.035(5) 0.053(7) 0.007(5) 0.010(6) 0.005(5)
O1S 0.062(4) 0.060(4) 0.052(3) -0.003(3) 0.010(3) 0.025(3)
C3S 0.069(7) 0.094(7) 0.073(6) 0.020(5) 0.037(5) 0.021(6)
C4S 0.110(10) 0.207(15) 0.092(9) 0.043(9) 0.039(8) 0.104(10)
C5S 0.045(5) 0.083(6) 0.047(5) -0.013(4) 0.001(4) 0.016(4)
C6S 0.096(8) 0.040(5) 0.028(7) 0.018(5) 0.004(6) 0.028(5)
O2S 0.084(4) 0.044(4) 0.034(3) -0.004(3) 0.004(3) 0.025(3)
C7S 0.097(9) 0.067(8) 0.040(6) -0.011(6) 0.000(6) 0.063(7)
C8S 0.051(6) 0.032(5) 0.045(6) 0.000(5) 0.013(5) 0.009(4)
C9S 0.064(5) 0.046(4) 0.054(5) 0.008(4) 0.007(4) 0.014(4)
C10S 0.024(4) 0.051(5) 0.055(7) 0.006(5) 0.008(5) -0.008(3)
O3S 0.045(3) 0.029(3) 0.052(3) 0.009(3) 0.012(2) 0.004(2)
C11S 0.068(6) 0.039(7) 0.060(7) 0.025(5) 0.030(5) -0.010(6)
C12S 0.085(8) 0.076(8) 0.035(8) 0.040(7) 0.011(8) 0.001(6)
C13S 0.11(2) 0.067(17) 0.085(15) 0.048(13) 0.047(18) 0.04(2)
C14S 0.050(12) 0.063(15) 0.053(10) -0.017(11) 0.025(8) 0.012(12)
O4S 0.049(7) 0.080(9) 0.053(6) 0.019(6) 0.018(6) -0.005(5)
C15S 0.077(18) 0.08(2) 0.040(12) 0.021(16) 0.008(11) 0.01(2)
C16S 0.063(18) 0.20(4) 0.079(17) 0.00(3) 0.004(15) 0.06(2)

loop_
_atom_type_symbol
_atom_type_description
_atom_type_scat_dispersion_real
_atom_type_scat_dispersion_imag
_atom_type_scat_source
C C 0.0000 0.0000 'International Tables Vol C Tables 4.2.6.8 and 6.1.1.4'
H H 0.0000 0.0000 'International Tables Vol C Tables 4.2.6.8 and 6.1.1.4'
Fe Fe 0.1990 0.3060 'International Tables Vol C Tables 4.2.6.8 and 6.1.1.4'
N N 0.0000 0.0010 'International Tables Vol C Tables 4.2.6.8 and 6.1.1.4'
O O 0.0020 0.0020 'International Tables Vol C Tables 4.2.6.8 and 6.1.1.4'
Si Si 0.0270 0.0230 'International Tables Vol C Tables 4.2.6.8 and 6.1.1.4'

loop_
_geom_angle_atom_site_label_1
_geom_angle_atom_site_label_2
_geom_angle_atom_site_label_3
_geom_angle
_geom_angle_site_symmetry_1
_geom_angle_site_symmetry_3
_geom_angle_publ_flag
N2 Fe1 N3 140.22(9) . . ?
N2 Fe1 N1 84.71(9) . . ?
N3 Fe1 N1 94.53(9) . . ?
N2 Fe1 N4 125.81(8) . . ?
N3 Fe1 N4 76.88(8) . . ?
N1 Fe1 N4 141.15(8) . . ?
N2 Fe1 Fe3 112.92(7) . . ?
N3 Fe1 Fe3 94.34(6) . . ?
N1 Fe1 Fe3 47.23(6) . . ?
N4 Fe1 Fe3 95.09(6) . . ?
N2 Fe1 Fe2 166.52(7) . . ?
N3 Fe1 Fe2 53.16(6) . . ?
N1 Fe1 Fe2 93.17(6) . . ?
N4 Fe1 Fe2 51.22(5) . . ?
Fe3 Fe1 Fe2 57.553(14) . . ?
N5 Fe2 N4 148.13(8) . . ?
N5 Fe2 N7 103.81(8) . . ?
N4 Fe2 N7 107.63(8) . . ?
N5 Fe2 N3 95.02(8) . . ?
N4 Fe2 N3 74.34(8) . . ?
N7 Fe2 N3 118.99(8) . . ?
N5 Fe2 Fe3 51.89(6) . . ?
N4 Fe2 Fe3 98.07(6) . . ?
N7 Fe2 Fe3 142.57(6) . . ?
N3 Fe2 Fe3 93.61(6) . . ?
N5 Fe2 Fe1 98.61(6) . . ?
N4 Fe2 Fe1 51.69(5) . . ?
N7 Fe2 Fe1 155.61(6) . . ?
N3 Fe2 Fe1 48.59(6) . . ?
Fe3 Fe2 Fe1 60.839(14) . . ?
N6 Fe3 N1 158.29(9) . . ?
N6 Fe3 N5 86.86(9) . . ?
N1 Fe3 N5 100.14(9) . . ?
N6 Fe3 Fe2 99.85(6) . . ?
N1 Fe3 Fe2 100.50(7) . . ?
N5 Fe3 Fe2 51.13(6) . . ?
N6 Fe3 Fe1 147.26(6) . . ?
N1 Fe3 Fe1 52.42(6) . . ?
N5 Fe3 Fe1 98.67(6) . . ?
Fe2 Fe3 Fe1 61.607(14) . . ?
N2 Si1 C18 105.52(12) . . ?
N2 Si1 C17 114.09(14) . . ?
C18 Si1 C17 106.94(15) . . ?
N2 Si1 C13 112.56(12) . . ?
C18 Si1 C13 107.74(13) . . ?
C17 Si1 C13 109.58(15) . . ?
N4 Si2 C30 112.86(12) . . ?
N4 Si2 C29 106.74(11) . . ?
C30 Si2 C29 107.06(14) . . ?
N4 Si2 C25 112.15(11) . . ?
C30 Si2 C25 110.07(12) . . ?
C29 Si2 C25 107.64(13) . . ?
N6 Si3 C42 105.94(12) . . ?
N6 Si3 C41 115.47(12) . . ?
C42 Si3 C41 106.69(14) . . ?
N6 Si3 C37 111.44(11) . . ?
C42 Si3 C37 108.21(13) . . ?
C41 Si3 C37 108.75(13) . . ?
C7 N1 C1 116.6(2) . . ?
C7 N1 Fe3 113.53(16) . . ?
C1 N1 Fe3 117.40(16) . . ?
C7 N1 Fe1 105.24(16) . . ?
C1 N1 Fe1 118.03(17) . . ?
Fe3 N1 Fe1 80.35(7) . . ?
C12 N2 Si1 126.79(18) . . ?
C12 N2 Fe1 109.82(16) . . ?
Si1 N2 Fe1 122.21(12) . . ?
C19 N3 C3 120.7(2) . . ?
C19 N3 Fe1 110.95(16) . . ?
C3 N3 Fe1 123.25(17) . . ?
C19 N3 Fe2 92.12(14) . . ?
C3 N3 Fe2 119.35(16) . . ?
Fe1 N3 Fe2 78.24(7) . . ?
C24 N4 Si2 125.89(17) . . ?
C24 N4 Fe2 92.43(14) . . ?
Si2 N4 Fe2 127.13(11) . . ?
C24 N4 Fe1 105.49(15) . . ?
Si2 N4 Fe1 117.19(10) . . ?
Fe2 N4 Fe1 77.08(7) . . ?
C31 N5 C5 118.5(2) . . ?
C31 N5 Fe2 108.26(15) . . ?
C5 N5 Fe2 119.51(16) . . ?
C31 N5 Fe3 107.40(15) . . ?
C5 N5 Fe3 118.69(16) . . ?
Fe2 N5 Fe3 76.99(7) . . ?
C36 N6 Si3 125.88(17) . . ?
C36 N6 Fe3 110.38(16) . . ?
Si3 N6 Fe3 120.22(11) . . ?
C47 N7 C43 117.5(2) . . ?
C47 N7 Fe2 120.29(17) . . ?
C43 N7 Fe2 122.21(17) . . ?
N1 C1 C6 114.1(2) . . ?
N1 C1 C2 112.4(2) . . ?
C6 C1 C2 109.1(2) . . ?
N1 C1 H1 107.0 . . ?
C6 C1 H1 107.0 . . ?
C2 C1 H1 107.0 . . ?
C1 C2 C3 114.3(2) . . ?
C1 C2 H2A 108.7 . . ?
C3 C2 H2A 108.7 . . ?
C1 C2 H2B 108.7 . . ?
C3 C2 H2B 108.7 . . ?
H2A C2 H2B 107.6 . . ?
N3 C3 C4 111.4(2) . . ?
N3 C3 C2 110.3(2) . . ?
C4 C3 C2 110.6(2) . . ?
N3 C3 H3 108.2 . . ?
C4 C3 H3 108.2 . . ?
C2 C3 H3 108.2 . . ?
C3 C4 C5 114.1(2) . . ?
C3 C4 H4A 108.7 . . ?
C5 C4 H4A 108.7 . . ?
C3 C4 H4B 108.7 . . ?
C5 C4 H4B 108.7 . . ?
H4A C4 H4B 107.6 . . ?
N5 C5 C4 114.0(2) . . ?
N5 C5 C6 110.0(2) . . ?
C4 C5 C6 110.1(2) . . ?
N5 C5 H5 107.5 . . ?
C4 C5 H5 107.5 . . ?
C6 C5 H5 107.5 . . ?
C1 C6 C5 114.3(2) . . ?
C1 C6 H6A 108.7 . . ?
C5 C6 H6A 108.7 . . ?
C1 C6 H6B 108.7 . . ?
C5 C6 H6B 108.7 . . ?
H6A C6 H6B 107.6 . . ?
C8 C7 C12 120.4(2) . . ?
C8 C7 N1 122.5(2) . . ?
C12 C7 N1 117.1(2) . . ?
C7 C8 C9 120.8(3) . . ?
C7 C8 H8 119.6 . . ?
C9 C8 H8 119.6 . . ?
C10 C9 C8 119.5(3) . . ?
C10 C9 H9 120.3 . . ?
C8 C9 H9 120.3 . . ?
C9 C10 C11 120.6(3) . . ?
C9 C10 H10 119.7 . . ?
C11 C10 H10 119.7 . . ?
C10 C11 C12 121.7(3) . . ?
C10 C11 H11 119.1 . . ?
C12 C11 H11 119.1 . . ?
N2 C12 C11 124.6(2) . . ?
N2 C12 C7 118.5(2) . . ?
C11 C12 C7 116.9(2) . . ?
C16 C13 C15 108.3(3) . . ?
C16 C13 C14 109.0(3) . . ?
C15 C13 C14 107.9(3) . . ?
C16 C13 Si1 109.6(2) . . ?
C15 C13 Si1 113.6(2) . . ?
C14 C13 Si1 108.3(2) . . ?
C13 C14 H14A 109.5 . . ?
C13 C14 H14B 109.5 . . ?
H14A C14 H14B 109.5 . . ?
C13 C14 H14C 109.5 . . ?
H14A C14 H14C 109.5 . . ?
H14B C14 H14C 109.5 . . ?
C13 C15 H15A 109.5 . . ?
C13 C15 H15B 109.5 . . ?
H15A C15 H15B 109.5 . . ?
C13 C15 H15C 109.5 . . ?
H15A C15 H15C 109.5 . . ?
H15B C15 H15C 109.5 . . ?
C13 C16 H16A 109.5 . . ?
C13 C16 H16B 109.5 . . ?
H16A C16 H16B 109.5 . . ?
C13 C16 H16C 109.5 . . ?
H16A C16 H16C 109.5 . . ?
H16B C16 H16C 109.5 . . ?
Si1 C17 H17A 109.5 . . ?
Si1 C17 H17B 109.5 . . ?
H17A C17 H17B 109.5 . . ?
Si1 C17 H17C 109.5 . . ?
H17A C17 H17C 109.5 . . ?
H17B C17 H17C 109.5 . . ?
Si1 C18 H18A 109.5 . . ?
Si1 C18 H18B 109.5 . . ?
H18A C18 H18B 109.5 . . ?
Si1 C18 H18C 109.5 . . ?
H18A C18 H18C 109.5 . . ?
H18B C18 H18C 109.5 . . ?
N3 C19 C20 127.5(2) . . ?
N3 C19 C24 112.8(2) . . ?
C20 C19 C24 119.7(2) . . ?
C21 C20 C19 120.0(3) . . ?
C21 C20 H20 120.0 . . ?
C19 C20 H20 120.0 . . ?
C22 C21 C20 120.5(3) . . ?
C22 C21 H21 119.8 . . ?
C20 C21 H21 119.8 . . ?
C21 C22 C23 121.0(3) . . ?
C21 C22 H22 119.5 . . ?
C23 C22 H22 119.5 . . ?
C22 C23 C24 120.4(3) . . ?
C22 C23 H23 119.8 . . ?
C24 C23 H23 119.8 . . ?
C23 C24 N4 126.5(2) . . ?
C23 C24 C19 118.4(2) . . ?
N4 C24 C19 115.0(2) . . ?
C27 C25 C26 107.8(2) . . ?
C27 C25 C28 109.4(2) . . ?
C26 C25 C28 107.6(2) . . ?
C27 C25 Si2 112.03(18) . . ?
C26 C25 Si2 110.55(19) . . ?
C28 C25 Si2 109.37(17) . . ?
C25 C26 H26A 109.5 . . ?
C25 C26 H26B 109.5 . . ?
H26A C26 H26B 109.5 . . ?
C25 C26 H26C 109.5 . . ?
H26A C26 H26C 109.5 . . ?
H26B C26 H26C 109.5 . . ?
C25 C27 H27A 109.5 . . ?
C25 C27 H27B 109.5 . . ?
H27A C27 H27B 109.5 . . ?
C25 C27 H27C 109.5 . . ?
H27A C27 H27C 109.5 . . ?
H27B C27 H27C 109.5 . . ?
C25 C28 H28A 109.5 . . ?
C25 C28 H28B 109.5 . . ?
H28A C28 H28B 109.5 . . ?
C25 C28 H28C 109.5 . . ?
H28A C28 H28C 109.5 . . ?
H28B C28 H28C 109.5 . . ?
Si2 C29 H29A 109.5 . . ?
Si2 C29 H29B 109.5 . . ?
H29A C29 H29B 109.5 . . ?
Si2 C29 H29C 109.5 . . ?
H29A C29 H29C 109.5 . . ?
H29B C29 H29C 109.5 . . ?
Si2 C30 H30A 109.5 . . ?
Si2 C30 H30B 109.5 . . ?
H30A C30 H30B 109.5 . . ?
Si2 C30 H30C 109.5 . . ?
H30A C30 H30C 109.5 . . ?
H30B C30 H30C 109.5 . . ?
C32 C31 N5 123.2(2) . . ?
C32 C31 C36 120.2(2) . . ?
N5 C31 C36 116.4(2) . . ?
C33 C32 C31 121.1(3) . . ?
C33 C32 H32 119.4 . . ?
C31 C32 H32 119.4 . . ?
C32 C33 C34 119.4(3) . . ?
C32 C33 H33 120.3 . . ?
C34 C33 H33 120.3 . . ?
C33 C34 C35 120.6(3) . . ?
C33 C34 H34 119.7 . . ?
C35 C34 H34 119.7 . . ?
C34 C35 C36 121.4(3) . . ?
C34 C35 H35 119.3 . . ?
C36 C35 H35 119.3 . . ?
C35 C36 N6 124.6(2) . . ?
C35 C36 C31 117.1(2) . . ?
N6 C36 C31 118.3(2) . . ?
C39 C37 C40 109.2(2) . . ?
C39 C37 C38 108.5(3) . . ?
C40 C37 C38 108.0(3) . . ?
C39 C37 Si3 109.15(19) . . ?
C40 C37 Si3 111.9(2) . . ?
C38 C37 Si3 109.97(19) . . ?
C37 C38 H38A 109.5 . . ?
C37 C38 H38B 109.5 . . ?
H38A C38 H38B 109.5 . . ?
C37 C38 H38C 109.5 . . ?
H38A C38 H38C 109.5 . . ?
H38B C38 H38C 109.5 . . ?
C37 C39 H39A 109.5 . . ?
C37 C39 H39B 109.5 . . ?
H39A C39 H39B 109.5 . . ?
C37 C39 H39C 109.5 . . ?
H39A C39 H39C 109.5 . . ?
H39B C39 H39C 109.5 . . ?
C37 C40 H40A 109.5 . . ?
C37 C40 H40B 109.5 . . ?
H40A C40 H40B 109.5 . . ?
C37 C40 H40C 109.5 . . ?
H40A C40 H40C 109.5 . . ?
H40B C40 H40C 109.5 . . ?
Si3 C41 H41A 109.5 . . ?
Si3 C41 H41B 109.5 . . ?
H41A C41 H41B 109.5 . . ?
Si3 C41 H41C 109.5 . . ?
H41A C41 H41C 109.5 . . ?
H41B C41 H41C 109.5 . . ?
Si3 C42 H42A 109.5 . . ?
Si3 C42 H42B 109.5 . . ?
H42A C42 H42B 109.5 . . ?
Si3 C42 H42C 109.5 . . ?
H42A C42 H42C 109.5 . . ?
H42B C42 H42C 109.5 . . ?
N7 C43 C44 122.5(3) . . ?
N7 C43 H43 118.8 . . ?
C44 C43 H43 118.8 . . ?
C45 C44 C43 119.4(3) . . ?
C45 C44 H44 120.3 . . ?
C43 C44 H44 120.3 . . ?
C44 C45 C46 118.8(3) . . ?
C44 C45 H45 120.6 . . ?
C46 C45 H45 120.6 . . ?
C47 C46 C45 119.0(3) . . ?
C47 C46 H46 120.5 . . ?
C45 C46 H46 120.5 . . ?
N7 C47 C46 122.8(3) . . ?
N7 C47 H47 118.6 . . ?
C46 C47 H47 118.6 . . ?
C2S C1S H1SA 109.5 . . ?
C2S C1S H1SB 109.5 . . ?
H1SA C1S H1SB 109.5 . . ?
C2S C1S H1SC 109.5 . . ?
H1SA C1S H1SC 109.5 . . ?
H1SB C1S H1SC 109.5 . . ?
O1S C2S C1S 107.8(12) . . ?
O1S C2S H2SA 110.1 . . ?
C1S C2S H2SA 110.1 . . ?
O1S C2S H2SB 110.1 . . ?
C1S C2S H2SB 110.1 . . ?
H2SA C2S H2SB 108.5 . . ?
C2S O1S C3S 113.2(7) . . ?
O1S C3S C4S 108.6(9) . . ?
O1S C3S H3SA 110.0 . . ?
C4S C3S H3SA 110.0 . . ?
O1S C3S H3SB 110.0 . . ?
C4S C3S H3SB 110.0 . . ?
H3SA C3S H3SB 108.4 . . ?
C3S C4S H4SA 109.5 . . ?
C3S C4S H4SB 109.5 . . ?
H4SA C4S H4SB 109.5 . . ?
C3S C4S H4SC 109.5 . . ?
H4SA C4S H4SC 109.5 . . ?
H4SB C4S H4SC 109.5 . . ?
C6S C5S H5SA 109.5 . . ?
C6S C5S H5SB 109.5 . . ?
H5SA C5S H5SB 109.5 . . ?
C6S C5S H5SC 109.5 . . ?
H5SA C5S H5SC 109.5 . . ?
H5SB C5S H5SC 109.5 . . ?
O2S C6S C5S 112.1(10) . . ?
O2S C6S H6SA 109.2 . . ?
C5S C6S H6SA 109.2 . . ?
O2S C6S H6SB 109.2 . . ?
C5S C6S H6SB 109.2 . . ?
H6SA C6S H6SB 107.9 . . ?
C7S O2S C6S 118.8(8) . . ?
O2S C7S C8S 117.7(10) . . ?
O2S C7S H7SA 107.9 . . ?
C8S C7S H7SA 107.9 . . ?
O2S C7S H7SB 107.9 . . ?
C8S C7S H7SB 107.9 . . ?
H7SA C7S H7SB 107.2 . . ?
C7S C8S H8SA 109.5 . . ?
C7S C8S H8SB 109.5 . . ?
H8SA C8S H8SB 109.5 . . ?
C7S C8S H8SC 109.5 . . ?
H8SA C8S H8SC 109.5 . . ?
H8SB C8S H8SC 109.5 . . ?
C10S C9S H9SA 109.5 . . ?
C10S C9S H9SB 109.5 . . ?
H9SA C9S H9SB 109.5 . . ?
C10S C9S H9SC 109.5 . . ?
H9SA C9S H9SC 109.5 . . ?
H9SB C9S H9SC 109.5 . . ?
O3S C10S C9S 109.5(8) . . ?
O3S C10S H10A 109.8 . . ?
C9S C10S H10A 109.8 . . ?
O3S C10S H10B 109.8 . . ?
C9S C10S H10B 109.8 . . ?
H10A C10S H10B 108.2 . . ?
C10S O3S C11S 112.9(7) . . ?
O3S C11S C12S 107.6(8) . . ?
O3S C11S H11A 110.2 . . ?
C12S C11S H11A 110.2 . . ?
O3S C11S H11B 110.2 . . ?
C12S C11S H11B 110.2 . . ?
H11A C11S H11B 108.5 . . ?
C11S C12S H12A 109.5 . . ?
C11S C12S H12B 109.5 . . ?
H12A C12S H12B 109.5 . . ?
C11S C12S H12C 109.5 . . ?
H12A C12S H12C 109.5 . . ?
H12B C12S H12C 109.5 . . ?
C14S C13S H13A 109.5 . . ?
C14S C13S H13B 109.5 . . ?
H13A C13S H13B 109.5 . . ?
C14S C13S H13C 109.5 . . ?
H13A C13S H13C 109.5 . . ?
H13B C13S H13C 109.5 . . ?
O4S C14S C13S 108(3) . . ?
O4S C14S H14D 110.0 . . ?
C13S C14S H14D 110.0 . . ?
O4S C14S H14E 110.0 . . ?
C13S C14S H14E 110.0 . . ?
H14D C14S H14E 108.4 . . ?
C15S O4S C14S 112.2(19) . . ?
O4S C15S C16S 100(3) . . ?
O4S C15S H15D 111.8 . . ?
C16S C15S H15D 111.8 . . ?
O4S C15S H15E 111.8 . . ?
C16S C15S H15E 111.8 . . ?
H15D C15S H15E 109.5 . . ?
C15S C16S H16D 109.5 . . ?
C15S C16S H16E 109.5 . . ?
H16D C16S H16E 109.5 . . ?
C15S C16S H16F 109.5 . . ?
H16D C16S H16F 109.5 . . ?
H16E C16S H16F 109.5 . . ?

loop_
_geom_bond_atom_site_label_1
_geom_bond_atom_site_label_2
_geom_bond_distance
_geom_bond_site_symmetry_2
_geom_bond_publ_flag
Fe1 N2 1.966(2) . ?
Fe1 N3 2.030(2) . ?
Fe1 N1 2.115(2) . ?
Fe1 N4 2.134(2) . ?
Fe1 Fe3 2.6306(5) . ?
Fe1 Fe2 2.6501(5) . ?
Fe2 N5 2.031(2) . ?
Fe2 N4 2.120(2) . ?
Fe2 N7 2.155(2) . ?
Fe2 N3 2.166(2) . ?
Fe2 Fe3 2.5422(6) . ?
Fe3 N6 1.937(2) . ?
Fe3 N1 1.959(2) . ?
Fe3 N5 2.053(2) . ?
Si1 N2 1.727(2) . ?
Si1 C18 1.881(3) . ?
Si1 C17 1.885(3) . ?
Si1 C13 1.925(3) . ?
Si2 N4 1.768(2) . ?
Si2 C30 1.874(3) . ?
Si2 C29 1.875(3) . ?
Si2 C25 1.902(3) . ?
Si3 N6 1.743(2) . ?
Si3 C42 1.875(3) . ?
Si3 C41 1.878(3) . ?
Si3 C37 1.915(3) . ?
N1 C7 1.440(3) . ?
N1 C1 1.505(3) . ?
N2 C12 1.398(3) . ?
N3 C19 1.410(3) . ?
N3 C3 1.476(3) . ?
N4 C24 1.434(3) . ?
N5 C31 1.426(3) . ?
N5 C5 1.495(3) . ?
N6 C36 1.411(3) . ?
N7 C47 1.351(3) . ?
N7 C43 1.361(3) . ?
C1 C6 1.535(4) . ?
C1 C2 1.539(4) . ?
C1 H1 0.9800 . ?
C2 C3 1.545(4) . ?
C2 H2A 0.9700 . ?
C2 H2B 0.9700 . ?
C3 C4 1.541(4) . ?
C3 H3 0.9800 . ?
C4 C5 1.542(4) . ?
C4 H4A 0.9700 . ?
C4 H4B 0.9700 . ?
C5 C6 1.546(4) . ?
C5 H5 0.9800 . ?
C6 H6A 0.9700 . ?
C6 H6B 0.9700 . ?
C7 C8 1.394(4) . ?
C7 C12 1.426(4) . ?
C8 C9 1.400(4) . ?
C8 H8 0.9300 . ?
C9 C10 1.375(4) . ?
C9 H9 0.9300 . ?
C10 C11 1.393(4) . ?
C10 H10 0.9300 . ?
C11 C12 1.410(4) . ?
C11 H11 0.9300 . ?
C13 C16 1.536(5) . ?
C13 C15 1.543(4) . ?
C13 C14 1.552(4) . ?
C14 H14A 0.9600 . ?
C14 H14B 0.9600 . ?
C14 H14C 0.9600 . ?
C15 H15A 0.9600 . ?
C15 H15B 0.9600 . ?
C15 H15C 0.9600 . ?
C16 H16A 0.9600 . ?
C16 H16B 0.9600 . ?
C16 H16C 0.9600 . ?
C17 H17A 0.9600 . ?
C17 H17B 0.9600 . ?
C17 H17C 0.9600 . ?
C18 H18A 0.9600 . ?
C18 H18B 0.9600 . ?
C18 H18C 0.9600 . ?
C19 C20 1.410(4) . ?
C19 C24 1.438(4) . ?
C20 C21 1.395(4) . ?
C20 H20 0.9300 . ?
C21 C22 1.374(4) . ?
C21 H21 0.9300 . ?
C22 C23 1.402(4) . ?
C22 H22 0.9300 . ?
C23 C24 1.404(4) . ?
C23 H23 0.9300 . ?
C25 C27 1.542(4) . ?
C25 C26 1.546(4) . ?
C25 C28 1.548(4) . ?
C26 H26A 0.9600 . ?
C26 H26B 0.9600 . ?
C26 H26C 0.9600 . ?
C27 H27A 0.9600 . ?
C27 H27B 0.9600 . ?
C27 H27C 0.9600 . ?
C28 H28A 0.9600 . ?
C28 H28B 0.9600 . ?
C28 H28C 0.9600 . ?
C29 H29A 0.9600 . ?
C29 H29B 0.9600 . ?
C29 H29C 0.9600 . ?
C30 H30A 0.9600 . ?
C30 H30B 0.9600 . ?
C30 H30C 0.9600 . ?
C31 C32 1.401(4) . ?
C31 C36 1.433(4) . ?
C32 C33 1.385(4) . ?
C32 H32 0.9300 . ?
C33 C34 1.386(4) . ?
C33 H33 0.9300 . ?
C34 C35 1.400(4) . ?
C34 H34 0.9300 . ?
C35 C36 1.405(4) . ?
C35 H35 0.9300 . ?
C37 C39 1.535(4) . ?
C37 C40 1.537(4) . ?
C37 C38 1.551(4) . ?
C38 H38A 0.9600 . ?
C38 H38B 0.9600 . ?
C38 H38C 0.9600 . ?
C39 H39A 0.9600 . ?
C39 H39B 0.9600 . ?
C39 H39C 0.9600 . ?
C40 H40A 0.9600 . ?
C40 H40B 0.9600 . ?
C40 H40C 0.9600 . ?
C41 H41A 0.9600 . ?
C41 H41B 0.9600 . ?
C41 H41C 0.9600 . ?
C42 H42A 0.9600 . ?
C42 H42B 0.9600 . ?
C42 H42C 0.9600 . ?
C43 C44 1.388(4) . ?
C43 H43 0.9300 . ?
C44 C45 1.379(4) . ?
C44 H44 0.9300 . ?
C45 C46 1.391(4) . ?
C45 H45 0.9300 . ?
C46 C47 1.388(4) . ?
C46 H46 0.9300 . ?
C47 H47 0.9300 . ?
C1S C2S 1.498(14) . ?
C1S H1SA 0.9600 . ?
C1S H1SB 0.9600 . ?
C1S H1SC 0.9600 . ?
C2S O1S 1.393(13) . ?
C2S H2SA 0.9700 . ?
C2S H2SB 0.9700 . ?
O1S C3S 1.411(9) . ?
C3S C4S 1.502(11) . ?
C3S H3SA 0.9700 . ?
C3S H3SB 0.9700 . ?
C4S H4SA 0.9600 . ?
C4S H4SB 0.9600 . ?
C4S H4SC 0.9600 . ?
C5S C6S 1.461(12) . ?
C5S H5SA 0.9600 . ?
C5S H5SB 0.9600 . ?
C5S H5SC 0.9600 . ?
C6S O2S 1.389(10) . ?
C6S H6SA 0.9700 . ?
C6S H6SB 0.9700 . ?
O2S C7S 1.332(10) . ?
C7S C8S 1.462(12) . ?
C7S H7SA 0.9700 . ?
C7S H7SB 0.9700 . ?
C8S H8SA 0.9600 . ?
C8S H8SB 0.9600 . ?
C8S H8SC 0.9600 . ?
C9S C10S 1.501(10) . ?
C9S H9SA 0.9600 . ?
C9S H9SB 0.9600 . ?
C9S H9SC 0.9600 . ?
C10S O3S 1.412(10) . ?
C10S H10A 0.9700 . ?
C10S H10B 0.9700 . ?
O3S C11S 1.415(9) . ?
C11S C12S 1.528(13) . ?
C11S H11A 0.9700 . ?
C11S H11B 0.9700 . ?
C12S H12A 0.9600 . ?
C12S H12B 0.9600 . ?
C12S H12C 0.9600 . ?
C13S C14S 1.49(4) . ?
C13S H13A 0.9600 . ?
C13S H13B 0.9600 . ?
C13S H13C 0.9600 . ?
C14S O4S 1.46(4) . ?
C14S H14D 0.9700 . ?
C14S H14E 0.9700 . ?
O4S C15S 1.44(3) . ?
C15S C16S 1.61(5) . ?
C15S H15D 0.9700 . ?
C15S H15E 0.9700 . ?
C16S H16D 0.9600 . ?
C16S H16E 0.9600 . ?
C16S H16F 0.9600 . ?

loop_
_geom_torsion_atom_site_label_1
_geom_torsion_atom_site_label_2
_geom_torsion_atom_site_label_3
_geom_torsion_atom_site_label_4
_geom_torsion
_geom_torsion_site_symmetry_1
_geom_torsion_site_symmetry_2
_geom_torsion_site_symmetry_3
_geom_torsion_site_symmetry_4
_geom_torsion_publ_flag
C18 Si1 N2 C12 -167.5(2) . . . . ?
C17 Si1 N2 C12 75.4(3) . . . . ?
C13 Si1 N2 C12 -50.3(3) . . . . ?
C18 Si1 N2 Fe1 -1.23(18) . . . . ?
C17 Si1 N2 Fe1 -118.31(16) . . . . ?
C13 Si1 N2 Fe1 116.02(15) . . . . ?
C30 Si2 N4 C24 37.9(2) . . . . ?
C29 Si2 N4 C24 155.2(2) . . . . ?
C25 Si2 N4 C24 -87.1(2) . . . . ?
C30 Si2 N4 Fe2 165.72(14) . . . . ?
C29 Si2 N4 Fe2 -76.94(16) . . . . ?
C25 Si2 N4 Fe2 40.71(17) . . . . ?
C30 Si2 N4 Fe1 -100.05(14) . . . . ?
C29 Si2 N4 Fe1 17.28(15) . . . . ?
C25 Si2 N4 Fe1 134.94(11) . . . . ?
C42 Si3 N6 C36 -179.0(2) . . . . ?
C41 Si3 N6 C36 63.2(2) . . . . ?
C37 Si3 N6 C36 -61.5(2) . . . . ?
C42 Si3 N6 Fe3 -22.24(16) . . . . ?
C41 Si3 N6 Fe3 -140.07(14) . . . . ?
C37 Si3 N6 Fe3 95.22(15) . . . . ?
C7 N1 C1 C6 -124.6(2) . . . . ?
Fe3 N1 C1 C6 15.0(3) . . . . ?
Fe1 N1 C1 C6 108.6(2) . . . . ?
C7 N1 C1 C2 110.5(3) . . . . ?
Fe3 N1 C1 C2 -109.9(2) . . . . ?
Fe1 N1 C1 C2 -16.3(3) . . . . ?
N1 C1 C2 C3 73.6(3) . . . . ?
C6 C1 C2 C3 -54.0(3) . . . . ?
C19 N3 C3 C4 96.6(3) . . . . ?
Fe1 N3 C3 C4 -111.0(2) . . . . ?
Fe2 N3 C3 C4 -15.9(3) . . . . ?
C19 N3 C3 C2 -140.2(2) . . . . ?
Fe1 N3 C3 C2 12.2(3) . . . . ?
Fe2 N3 C3 C2 107.3(2) . . . . ?
C1 C2 C3 N3 -71.0(3) . . . . ?
C1 C2 C3 C4 52.7(3) . . . . ?
N3 C3 C4 C5 71.9(3) . . . . ?
C2 C3 C4 C5 -51.1(3) . . . . ?
C31 N5 C5 C4 -121.9(2) . . . . ?
Fe2 N5 C5 C4 14.0(3) . . . . ?
Fe3 N5 C5 C4 104.9(2) . . . . ?
C31 N5 C5 C6 113.9(2) . . . . ?
Fe2 N5 C5 C6 -110.2(2) . . . . ?
Fe3 N5 C5 C6 -19.4(3) . . . . ?
C3 C4 C5 N5 -72.7(3) . . . . ?
C3 C4 C5 C6 51.5(3) . . . . ?
N1 C1 C6 C5 -72.0(3) . . . . ?
C2 C1 C6 C5 54.6(3) . . . . ?
N5 C5 C6 C1 72.6(3) . . . . ?
C4 C5 C6 C1 -53.8(3) . . . . ?
C1 N1 C7 C8 60.0(3) . . . . ?
Fe3 N1 C7 C8 -81.2(3) . . . . ?
Fe1 N1 C7 C8 -167.1(2) . . . . ?
C1 N1 C7 C12 -122.5(2) . . . . ?
Fe3 N1 C7 C12 96.4(2) . . . . ?
Fe1 N1 C7 C12 10.4(3) . . . . ?
C12 C7 C8 C9 -1.8(4) . . . . ?
N1 C7 C8 C9 175.6(2) . . . . ?
C7 C8 C9 C10 -0.7(4) . . . . ?
C8 C9 C10 C11 1.3(4) . . . . ?
C9 C10 C11 C12 0.7(4) . . . . ?
Si1 N2 C12 C11 -32.6(4) . . . . ?
Fe1 N2 C12 C11 159.7(2) . . . . ?
Si1 N2 C12 C7 148.2(2) . . . . ?
Fe1 N2 C12 C7 -19.4(3) . . . . ?
C10 C11 C12 N2 177.7(2) . . . . ?
C10 C11 C12 C7 -3.1(4) . . . . ?
C8 C7 C12 N2 -177.1(2) . . . . ?
N1 C7 C12 N2 5.3(3) . . . . ?
C8 C7 C12 C11 3.6(4) . . . . ?
N1 C7 C12 C11 -173.9(2) . . . . ?
C3 N3 C19 C20 2.8(4) . . . . ?
Fe1 N3 C19 C20 -152.7(2) . . . . ?
Fe2 N3 C19 C20 129.1(2) . . . . ?
C3 N3 C19 C24 -174.6(2) . . . . ?
Fe1 N3 C19 C24 30.0(2) . . . . ?
Fe2 N3 C19 C24 -48.2(2) . . . . ?
N3 C19 C20 C21 -179.2(2) . . . . ?
C24 C19 C20 C21 -2.1(4) . . . . ?
C19 C20 C21 C22 1.2(4) . . . . ?
C20 C21 C22 C23 0.6(5) . . . . ?
C21 C22 C23 C24 -1.5(4) . . . . ?
C22 C23 C24 N4 176.3(2) . . . . ?
C22 C23 C24 C19 0.7(4) . . . . ?
Si2 N4 C24 C23 11.3(4) . . . . ?
Fe2 N4 C24 C23 -129.6(2) . . . . ?
Fe1 N4 C24 C23 153.2(2) . . . . ?
Si2 N4 C24 C19 -172.86(17) . . . . ?
Fe2 N4 C24 C19 46.2(2) . . . . ?
Fe1 N4 C24 C19 -31.1(2) . . . . ?
N3 C19 C24 C23 178.7(2) . . . . ?
C20 C19 C24 C23 1.1(4) . . . . ?
N3 C19 C24 N4 2.5(3) . . . . ?
C20 C19 C24 N4 -175.1(2) . . . . ?
C5 N5 C31 C32 42.6(3) . . . . ?
Fe2 N5 C31 C32 -97.7(2) . . . . ?
Fe3 N5 C31 C32 -179.4(2) . . . . ?
C5 N5 C31 C36 -142.5(2) . . . . ?
Fe2 N5 C31 C36 77.2(2) . . . . ?
Fe3 N5 C31 C36 -4.5(2) . . . . ?
N5 C31 C32 C33 173.0(2) . . . . ?
C36 C31 C32 C33 -1.6(4) . . . . ?
C31 C32 C33 C34 -1.7(4) . . . . ?
C32 C33 C34 C35 2.3(4) . . . . ?
C33 C34 C35 C36 0.5(4) . . . . ?
C34 C35 C36 N6 176.7(2) . . . . ?
C34 C35 C36 C31 -3.7(4) . . . . ?
Si3 N6 C36 C35 -30.1(3) . . . . ?
Fe3 N6 C36 C35 171.2(2) . . . . ?
Si3 N6 C36 C31 150.35(19) . . . . ?
Fe3 N6 C36 C31 -8.3(3) . . . . ?
C32 C31 C36 C35 4.3(4) . . . . ?
N5 C31 C36 C35 -170.7(2) . . . . ?
C32 C31 C36 N6 -176.1(2) . . . . ?
N5 C31 C36 N6 8.8(3) . . . . ?
C47 N7 C43 C44 -0.2(4) . . . . ?
Fe2 N7 C43 C44 177.82(19) . . . . ?
N7 C43 C44 C45 0.3(4) . . . . ?
C43 C44 C45 C46 -0.4(4) . . . . ?
C44 C45 C46 C47 0.5(4) . . . . ?
C43 N7 C47 C46 0.3(4) . . . . ?
Fe2 N7 C47 C46 -177.8(2) . . . . ?
C45 C46 C47 N7 -0.4(4) . . . . ?
C1S C2S O1S C3S 176.6(12) . . . . ?
C2S O1S C3S C4S -175.9(11) . . . . ?
C5S C6S O2S C7S -173.7(12) . . . . ?
C6S O2S C7S C8S -179.8(13) . . . . ?
C9S C10S O3S C11S -178.1(9) . . . . ?
C10S O3S C11S C12S -167.7(11) . . . . ?
C13S C14S O4S C15S -179.8(16) . . . . ?
C14S O4S C15S C16S -174.4(19) . . . . ?
